data_4087490
loop_
_publ_author_name
'Luo, Bao-Tian'
'Liu, Huan'
'Lin, Zhi-Jie'
'Jiang, Jingxing'
'Shen, Dong-Sheng'
'Liu, Rui-Zhi'
'Ke, Zhuofeng'
'Liu, Feng-Shou'

_publ_section_title
;
 Aerobic and Efficient Direct Arylation of Five-Membered Heteroarenes and
 Their Benzocondensed Derivatives with Aryl Bromides by Bulky
 \a-Hydroxyimine Palladium Complexes
;
_journal_issue 20
_journal_name_full Organometallics
_journal_page_first 4881
_journal_paper_doi 10.1021/acs.organomet.5b00181
_journal_volume 34
_journal_year 2015
_chemical_formula_sum 'C32 H33 N O'
_chemical_formula_weight 447.59
_space_group_IT_number 14
_space_group_name_Hall '-P 2yn'
_space_group_name_H-M_alt 'P 1 21/n 1'
_symmetry_cell_setting monoclinic
_symmetry_space_group_name_H-M 'P 1 21/n 1'
_atom_sites_solution_hydrogens geom
_atom_sites_solution_primary direct
_atom_sites_solution_secondary difmap
_audit_creation_method SHELXL-97
_cell_angle_alpha 90.00
_cell_angle_beta 112.425(4)
_cell_angle_gamma 90.00
_cell_formula_units_Z 4
_cell_length_a 15.0704(5)
_cell_length_b 10.5766(4)
_cell_length_c 17.3220(7)
_cell_measurement_temperature 293(2)
_cell_volume 2552.23(18)
_computing_structure_refinement 'SHELXL-97 (Sheldrick, 1997)'
_computing_structure_solution 'SHELXS-97 (Sheldrick, 1990)'
_diffrn_ambient_temperature 293(2)
_diffrn_measured_fraction_theta_full 0.999
_diffrn_measured_fraction_theta_max 0.999
_diffrn_measurement_device_type 'CCD area detector'
_diffrn_radiation_monochromator graphite
_diffrn_radiation_source 'fine-focus sealed tube'
_diffrn_radiation_type MoK\a
_diffrn_radiation_wavelength 0.71073
_diffrn_reflns_av_R_equivalents 0.0217
_diffrn_reflns_av_sigmaI/netI 0.0263
_diffrn_reflns_limit_h_max 18
_diffrn_reflns_limit_h_min -18
_diffrn_reflns_limit_k_max 13
_diffrn_reflns_limit_k_min -8
_diffrn_reflns_limit_l_max 19
_diffrn_reflns_limit_l_min -21
_diffrn_reflns_number 13793
_diffrn_reflns_theta_full 26.00
_diffrn_reflns_theta_max 26.00
_diffrn_reflns_theta_min 2.46
_exptl_absorpt_coefficient_mu 0.069
_exptl_crystal_colour colorless
_exptl_crystal_density_diffrn 1.165
_exptl_crystal_density_method 'not measured'
_exptl_crystal_description block
_exptl_crystal_F_000 960
_exptl_crystal_size_max 0.42
_exptl_crystal_size_mid 0.32
_exptl_crystal_size_min 0.28
_refine_diff_density_max 0.257
_refine_diff_density_min -0.201
_refine_diff_density_rms 0.038
_refine_ls_extinction_method none
_refine_ls_goodness_of_fit_ref 0.966
_refine_ls_hydrogen_treatment mixed
_refine_ls_matrix_type full
_refine_ls_number_parameters 312
_refine_ls_number_reflns 5006
_refine_ls_number_restraints 0
_refine_ls_restrained_S_all 0.966
_refine_ls_R_factor_all 0.0554
_refine_ls_R_factor_gt 0.0418
_refine_ls_shift/su_max 0.001
_refine_ls_shift/su_mean 0.000
_refine_ls_structure_factor_coef Fsqd
_refine_ls_weighting_details 'calc w=1/[\s^2^(Fo^2^)+(0.0548P)^2^+0.8044P] where P=(Fo^2^+2Fc^2^)/3'
_refine_ls_weighting_scheme calc
_refine_ls_wR_factor_gt 0.1019
_refine_ls_wR_factor_ref 0.1089
_reflns_number_gt 4040
_reflns_number_total 5006
_reflns_threshold_expression >2sigma(I)
_cod_data_source_file om5b00181_si_002.cif
_cod_data_source_block L6
_cod_depositor_comments
;
The following automatic conversions were performed:

data item '_symmetry_cell_setting' value 'Monoclinic' was changed to
'monoclinic' in accordance with the
/home/saulius/struct/COD-crude-data/automatic-downloads/DataCite-retrospective/ACS/depositions/lib/dictionaries/cif_core.dic
dictionary named 'cif_core.dic' version 2.4.2 last updated on
2011-04-26.

Automatic conversion script
Id: cif_fix_values 6909 2019-04-08 15:41:33Z antanas 
;
_cod_original_cell_volume 2552.23(16)
_cod_original_sg_symbol_H-M 'P2(1)/n  '
_cod_database_code 4087490

loop_
_symmetry_equiv_pos_as_xyz
'x, y, z'
'-x+1/2, y+1/2, -z+1/2'
'-x, -y, -z'
'x-1/2, -y-1/2, z-1/2'

loop_
_atom_site_label
_atom_site_type_symbol
_atom_site_fract_x
_atom_site_fract_y
_atom_site_fract_z
_atom_site_U_iso_or_equiv
_atom_site_adp_type
_atom_site_occupancy
_atom_site_symmetry_multiplicity
_atom_site_calc_flag
_atom_site_refinement_flags
N1 N 0.75292(7) 0.89661(10) 0.95806(6) 0.0211(2) Uani 1 1 d .
C14 C 0.73841(8) 1.00537(12) 0.98286(7) 0.0197(3) Uani 1 1 d .
C22 C 0.67834(8) 0.88021(12) 0.80448(8) 0.0224(3) Uani 1 1 d .
C6 C 0.87450(8) 1.15865(13) 1.05786(8) 0.0240(3) Uani 1 1 d .
C7 C 0.81616(8) 1.04581(12) 1.06870(7) 0.0211(3) Uani 1 1 d .
C27 C 0.63523(9) 0.73481(13) 0.89511(8) 0.0238(3) Uani 1 1 d .
C15 C 0.65358(9) 1.08698(13) 0.93806(7) 0.0223(3) Uani 1 1 d .
C24 C 0.60975(9) 0.82076(14) 0.73575(8) 0.0278(3) Uani 1 1 d .
H24 H 0.6013 0.8475 0.6823 0.033 Uiso 1 1 calc R
C26 C 0.56801(9) 0.67877(13) 0.82427(9) 0.0276(3) Uani 1 1 d .
H26 H 0.5320 0.6107 0.8301 0.033 Uiso 1 1 calc R
C8 C 0.76761(9) 1.06976(13) 1.13091(8) 0.0240(3) Uani 1 1 d .
C20 C 0.66201(10) 1.20460(14) 0.90565(8) 0.0294(3) Uani 1 1 d .
H20 H 0.7224 1.2356 0.9127 0.035 Uiso 1 1 calc R
C1 C 0.91731(9) 1.14645(15) 0.99963(8) 0.0307(3) Uani 1 1 d .
H1 H 0.9056 1.0746 0.9663 0.037 Uiso 1 1 calc R
C21 C 0.68641(8) 0.83921(12) 0.88386(8) 0.0212(3) Uani 1 1 d .
C13 C 0.70167(9) 1.16788(14) 1.11991(8) 0.0281(3) Uani 1 1 d .
H13 H 0.6862 1.2208 1.0737 0.034 Uiso 1 1 calc R
C25 C 0.55390(9) 0.72273(14) 0.74533(9) 0.0304(3) Uani 1 1 d .
H25 H 0.5069 0.6865 0.6987 0.036 Uiso 1 1 calc R
C19 C 0.58069(11) 1.27595(16) 0.86280(9) 0.0394(4) Uani 1 1 d .
H19 H 0.5867 1.3540 0.8405 0.047 Uiso 1 1 calc R
C16 C 0.56240(9) 1.04285(14) 0.92767(9) 0.0310(3) Uani 1 1 d .
H16 H 0.5558 0.9642 0.9488 0.037 Uiso 1 1 calc R
C5 C 0.89347(10) 1.26593(14) 1.10710(9) 0.0335(3) Uani 1 1 d .
H5 H 0.8659 1.2755 1.1465 0.040 Uiso 1 1 calc R
C4 C 0.95361(11) 1.35954(15) 1.09813(12) 0.0454(4) Uani 1 1 d .
H4 H 0.9656 1.4317 1.1313 0.054 Uiso 1 1 calc R
C11 C 0.68178(11) 1.11032(17) 1.24647(9) 0.0418(4) Uani 1 1 d .
H11 H 0.6531 1.1235 1.2848 0.050 Uiso 1 1 calc R
C9 C 0.78959(10) 0.99324(14) 1.20087(8) 0.0309(3) Uani 1 1 d .
H9 H 0.8332 0.9273 1.2094 0.037 Uiso 1 1 calc R
C2 C 0.97683(9) 1.23980(17) 0.99096(9) 0.0382(4) Uani 1 1 d .
H2 H 1.0044 1.2309 0.9515 0.046 Uiso 1 1 calc R
C18 C 0.49084(11) 1.23132(17) 0.85319(9) 0.0432(4) Uani 1 1 d .
H18 H 0.4365 1.2793 0.8246 0.052 Uiso 1 1 calc R
C12 C 0.65925(10) 1.18696(15) 1.17710(9) 0.0357(4) Uani 1 1 d .
H12 H 0.6151 1.2521 1.1687 0.043 Uiso 1 1 calc R
C17 C 0.48196(10) 1.11539(17) 0.88612(10) 0.0402(4) Uani 1 1 d .
H17 H 0.4216 1.0860 0.8803 0.048 Uiso 1 1 calc R
C10 C 0.74709(12) 1.01417(17) 1.25826(9) 0.0415(4) Uani 1 1 d .
H10 H 0.7630 0.9626 1.3051 0.050 Uiso 1 1 calc R
C3 C 0.99543(10) 1.34610(16) 1.04050(11) 0.0439(4) Uani 1 1 d .
H3 H 1.0361 1.4086 1.0350 0.053 Uiso 1 1 calc R
O1 O 0.88134(6) 0.94363(9) 1.09748(5) 0.0270(2) Uani 1 1 d .
H1A H 0.8660 0.8871 1.0624 0.040 Uiso 1 1 calc R
C23 C 0.74832(9) 0.97605(13) 0.79417(8) 0.0249(3) Uani 1 1 d .
H23 H 0.7596 1.0409 0.8373 0.030 Uiso 1 1 calc R
C28 C 0.65830(10) 0.68171(14) 0.98220(9) 0.0300(3) Uani 1 1 d .
H28 H 0.6731 0.7531 1.0212 0.036 Uiso 1 1 calc R
C29 C 0.84423(10) 0.91053(15) 0.81006(10) 0.0374(4) Uani 1 1 d .
H29A H 0.8353 0.8462 0.7687 0.056 Uiso 1 1 calc R
H29B H 0.8677 0.8727 0.8646 0.056 Uiso 1 1 calc R
H29C H 0.8899 0.9716 0.8069 0.056 Uiso 1 1 calc R
C30 C 0.71228(12) 1.04235(17) 0.71005(10) 0.0459(4) Uani 1 1 d .
H30A H 0.7035 0.9814 0.6667 0.069 Uiso 1 1 calc R
H30B H 0.7584 1.1045 0.7093 0.069 Uiso 1 1 calc R
H30C H 0.6522 1.0830 0.7010 0.069 Uiso 1 1 calc R
C32 C 0.57661(12) 0.60726(17) 0.99170(11) 0.0450(4) Uani 1 1 d .
H32A H 0.5198 0.6585 0.9740 0.068 Uiso 1 1 calc R
H32B H 0.5940 0.5839 1.0492 0.068 Uiso 1 1 calc R
H32C H 0.5646 0.5324 0.9579 0.068 Uiso 1 1 calc R
C31 C 0.74851(12) 0.59888(16) 1.00676(10) 0.0425(4) Uani 1 1 d .
H31A H 0.7355 0.5270 0.9703 0.064 Uiso 1 1 calc R
H31B H 0.7663 0.5706 1.0634 0.064 Uiso 1 1 calc R
H31C H 0.8001 0.6472 1.0020 0.064 Uiso 1 1 calc R

loop_
_atom_site_aniso_label
_atom_site_aniso_U_11
_atom_site_aniso_U_22
_atom_site_aniso_U_33
_atom_site_aniso_U_23
_atom_site_aniso_U_13
_atom_site_aniso_U_12
N1 0.0236(5) 0.0200(6) 0.0197(5) -0.0017(4) 0.0084(4) -0.0020(4)
C14 0.0222(6) 0.0197(7) 0.0184(6) -0.0002(5) 0.0090(5) -0.0024(5)
C22 0.0218(6) 0.0215(7) 0.0236(6) -0.0013(5) 0.0082(5) 0.0029(5)
C6 0.0202(6) 0.0253(7) 0.0213(6) 0.0015(5) 0.0022(5) 0.0017(5)
C7 0.0215(6) 0.0197(7) 0.0189(6) -0.0006(5) 0.0041(5) 0.0031(5)
C27 0.0256(6) 0.0215(7) 0.0275(7) -0.0052(5) 0.0136(5) -0.0003(5)
C15 0.0240(6) 0.0255(7) 0.0153(6) -0.0046(5) 0.0053(5) 0.0025(5)
C24 0.0278(7) 0.0314(8) 0.0219(6) -0.0036(6) 0.0067(5) 0.0009(6)
C26 0.0246(6) 0.0237(7) 0.0365(8) -0.0083(6) 0.0140(6) -0.0055(5)
C8 0.0236(6) 0.0258(7) 0.0194(6) -0.0044(5) 0.0046(5) -0.0050(5)
C20 0.0340(7) 0.0295(8) 0.0266(7) 0.0032(6) 0.0138(6) 0.0067(6)
C1 0.0239(6) 0.0410(9) 0.0231(7) -0.0008(6) 0.0043(5) -0.0026(6)
C21 0.0210(6) 0.0200(7) 0.0221(6) -0.0051(5) 0.0076(5) 0.0005(5)
C13 0.0307(7) 0.0294(8) 0.0227(6) -0.0048(6) 0.0084(5) 0.0009(6)
C25 0.0251(7) 0.0321(8) 0.0295(7) -0.0123(6) 0.0054(5) -0.0039(6)
C19 0.0541(10) 0.0369(9) 0.0294(8) 0.0080(7) 0.0185(7) 0.0201(7)
C16 0.0272(7) 0.0317(8) 0.0325(7) -0.0079(6) 0.0096(6) -0.0007(6)
C5 0.0291(7) 0.0294(8) 0.0407(8) -0.0072(7) 0.0120(6) -0.0024(6)
C4 0.0355(8) 0.0259(8) 0.0685(11) -0.0081(8) 0.0129(8) -0.0050(7)
C11 0.0457(9) 0.0561(11) 0.0304(8) -0.0081(7) 0.0221(7) -0.0029(8)
C9 0.0334(7) 0.0322(8) 0.0254(7) 0.0009(6) 0.0094(6) 0.0007(6)
C2 0.0235(7) 0.0565(11) 0.0309(8) 0.0134(7) 0.0061(6) -0.0011(7)
C18 0.0364(8) 0.0567(11) 0.0294(8) -0.0036(8) 0.0045(6) 0.0250(8)
C12 0.0345(7) 0.0404(9) 0.0327(8) -0.0100(7) 0.0134(6) 0.0030(7)
C17 0.0248(7) 0.0488(10) 0.0417(9) -0.0126(8) 0.0069(6) 0.0050(7)
C10 0.0503(9) 0.0500(10) 0.0265(8) 0.0043(7) 0.0172(7) -0.0014(8)
C3 0.0284(7) 0.0390(10) 0.0585(10) 0.0179(8) 0.0100(7) -0.0034(7)
O1 0.0271(5) 0.0243(5) 0.0238(5) -0.0016(4) 0.0033(4) 0.0067(4)
C23 0.0277(6) 0.0247(7) 0.0221(6) -0.0006(5) 0.0091(5) -0.0016(5)
C28 0.0395(8) 0.0247(8) 0.0305(7) -0.0039(6) 0.0187(6) -0.0058(6)
C29 0.0327(8) 0.0352(9) 0.0495(9) 0.0057(7) 0.0215(7) 0.0017(6)
C30 0.0429(9) 0.0487(11) 0.0365(9) 0.0163(8) 0.0044(7) -0.0095(8)
C32 0.0558(10) 0.0442(10) 0.0460(9) -0.0034(8) 0.0317(8) -0.0150(8)
C31 0.0519(9) 0.0416(10) 0.0369(8) 0.0105(7) 0.0202(7) 0.0073(8)

loop_
_atom_type_symbol
_atom_type_description
_atom_type_scat_dispersion_real
_atom_type_scat_dispersion_imag
_atom_type_scat_source
C C 0.0033 0.0016 'International Tables Vol C Tables 4.2.6.8 and 6.1.1.4'
H H 0.0000 0.0000 'International Tables Vol C Tables 4.2.6.8 and 6.1.1.4'
N N 0.0061 0.0033 'International Tables Vol C Tables 4.2.6.8 and 6.1.1.4'
O O 0.0106 0.0060 'International Tables Vol C Tables 4.2.6.8 and 6.1.1.4'

loop_
_geom_angle_atom_site_label_1
_geom_angle_atom_site_label_2
_geom_angle_atom_site_label_3
_geom_angle
C14 N1 C21 122.31(11)
N1 C14 C15 124.72(11)
N1 C14 C7 113.89(11)
C15 C14 C7 121.33(11)
C24 C22 C21 117.18(12)
C24 C22 C23 121.45(11)
C21 C22 C23 121.09(11)
C5 C6 C1 118.56(13)
C5 C6 C7 123.77(12)
C1 C6 C7 117.43(12)
O1 C7 C8 109.30(10)
O1 C7 C6 106.47(9)
C8 C7 C6 113.92(10)
O1 C7 C14 107.09(10)
C8 C7 C14 109.14(9)
C6 C7 C14 110.68(10)
C26 C27 C21 117.83(12)
C26 C27 C28 122.13(12)
C21 C27 C28 119.93(11)
C20 C15 C16 118.96(12)
C20 C15 C14 122.38(11)
C16 C15 C14 118.66(12)
C25 C24 C22 121.48(12)
C25 C26 C27 120.99(13)
C9 C8 C13 118.17(12)
C9 C8 C7 119.81(12)
C13 C8 C7 122.02(11)
C15 C20 C19 120.27(14)
C2 C1 C6 120.77(14)
C22 C21 C27 122.23(11)
C22 C21 N1 121.29(11)
C27 C21 N1 116.34(11)
C12 C13 C8 120.60(13)
C26 C25 C24 119.96(12)
C18 C19 C20 120.19(15)
C17 C16 C15 120.40(15)
C6 C5 C4 120.38(14)
C3 C4 C5 120.39(15)
C12 C11 C10 119.21(13)
C10 C9 C8 120.64(14)
C3 C2 C1 120.17(14)
C17 C18 C19 119.89(14)
C11 C12 C13 120.68(14)
C18 C17 C16 120.29(14)
C11 C10 C9 120.68(14)
C2 C3 C4 119.72(14)
C30 C23 C22 114.21(11)
C30 C23 C29 110.45(12)
C22 C23 C29 109.06(11)
C27 C28 C32 114.20(12)
C27 C28 C31 109.21(11)
C32 C28 C31 110.01(13)

loop_
_geom_bond_atom_site_label_1
_geom_bond_atom_site_label_2
_geom_bond_distance
N1 C14 1.2756(16)
N1 C21 1.4291(15)
C14 C15 1.4916(17)
C14 C7 1.5613(16)
C22 C24 1.3936(18)
C22 C21 1.4022(17)
C22 C23 1.5217(18)
C6 C5 1.382(2)
C6 C1 1.3953(19)
C6 C7 1.5357(18)
C7 O1 1.4169(15)
C7 C8 1.5370(17)
C27 C26 1.3910(18)
C27 C21 1.4024(18)
C27 C28 1.5204(19)
C15 C20 1.3905(19)
C15 C16 1.3963(18)
C24 C25 1.385(2)
C26 C25 1.382(2)
C8 C9 1.3882(19)
C8 C13 1.3987(19)
C20 C19 1.389(2)
C1 C2 1.380(2)
C13 C12 1.3836(19)
C19 C18 1.383(2)
C16 C17 1.382(2)
C5 C4 1.390(2)
C4 C3 1.376(2)
C11 C12 1.380(2)
C11 C10 1.375(2)
C9 C10 1.390(2)
C2 C3 1.377(2)
C18 C17 1.380(2)
C23 C30 1.5185(19)
C23 C29 1.5303(19)
C28 C32 1.522(2)
C28 C31 1.535(2)
